data_1505352
loop_
_publ_author_name
'Wang, Pengfei'
'Hu, Huayou'
'Wang, Yun'

_publ_section_title
;
 Novel photolabile protecting group for carbonyl compounds.
;
_journal_issue 8
_journal_name_full 'Organic letters'
_journal_page_first 1533
_journal_page_last 1535
_journal_paper_doi 10.1021/ol070346f
_journal_volume 9
_journal_year 2007
_chemical_formula_sum 'C32 H30 O3'
_chemical_formula_weight 462.56
_chemical_name_common 3f(I)
_chemical_name_systematic spiro[1,3-benzodioxine-2,1'-cyclohexane]
_space_group_IT_number 2
_symmetry_cell_setting triclinic
_symmetry_space_group_name_Hall '-P 1'
_symmetry_space_group_name_H-M 'P -1'
_atom_sites_solution_hydrogens geom
_atom_sites_solution_primary direct
_atom_sites_solution_secondary difmap
_audit_creation_method SHELXL-97
_cell_angle_alpha 90.28(3)
_cell_angle_beta 92.84(3)
_cell_angle_gamma 110.76(3)
_cell_formula_units_Z 4
_cell_length_a 10.355(2)
_cell_length_b 13.627(3)
_cell_length_c 18.942(4)
_cell_measurement_temperature 293(2)
_cell_volume 2495.5(10)
_computing_cell_refinement 'Bruker XSCANS'
_computing_data_collection 'Bruker XSCANS'
_computing_data_reduction 'Bruker SHELXTL'
_computing_molecular_graphics 'Bruker SHELXTL'
_computing_publication_material 'Bruker SHELXTL'
_computing_structure_refinement 'SHELXL-97 (Sheldrick, 1997)'
_computing_structure_solution 'SHELXS-97 (Sheldrick, 1990)'
_diffrn_ambient_temperature 293(2)
_diffrn_measured_fraction_theta_full 0.999
_diffrn_measured_fraction_theta_max 0.999
_diffrn_measurement_device_type 'Bruker P4'
_diffrn_measurement_method '\w scans'
_diffrn_radiation_monochromator graphite
_diffrn_radiation_source 'fine-focus sealed tube'
_diffrn_radiation_type MoK\a
_diffrn_radiation_wavelength 0.71073
_diffrn_reflns_av_R_equivalents 0.0498
_diffrn_reflns_av_sigmaI/netI 0.1003
_diffrn_reflns_limit_h_max 11
_diffrn_reflns_limit_h_min -10
_diffrn_reflns_limit_k_max 1
_diffrn_reflns_limit_k_min -14
_diffrn_reflns_limit_l_max 20
_diffrn_reflns_limit_l_min -20
_diffrn_reflns_number 7500
_diffrn_reflns_theta_full 22.48
_diffrn_reflns_theta_max 22.48
_diffrn_reflns_theta_min 2.11
_exptl_absorpt_coefficient_mu 0.078
_exptl_absorpt_correction_type none
_exptl_crystal_density_diffrn 1.231
_exptl_crystal_density_method 'not measured'
_exptl_crystal_F_000 984
_refine_diff_density_max 0.309
_refine_diff_density_min -0.224
_refine_diff_density_rms 0.051
_refine_ls_extinction_coef 0.0094(13)
_refine_ls_extinction_expression Fc^*^=kFc[1+0.001xFc^2^\l^3^/sin(2\q)]^-1/4^
_refine_ls_extinction_method SHELXL
_refine_ls_goodness_of_fit_ref 0.995
_refine_ls_hydrogen_treatment mixed
_refine_ls_matrix_type full
_refine_ls_number_parameters 635
_refine_ls_number_reflns 6502
_refine_ls_number_restraints 0
_refine_ls_restrained_S_all 0.995
_refine_ls_R_factor_all 0.1333
_refine_ls_R_factor_gt 0.0583
_refine_ls_shift/su_max 0.001
_refine_ls_shift/su_mean 0.000
_refine_ls_structure_factor_coef Fsqd
_refine_ls_weighting_details 'calc w=1/[\s^2^(Fo^2^)+(0.0871P)^2^+0.0000P] where P=(Fo^2^+2Fc^2^)/3'
_refine_ls_weighting_scheme calc
_refine_ls_wR_factor_gt 0.1496
_refine_ls_wR_factor_ref 0.1808
_reflns_number_gt 3753
_reflns_number_total 6502
_reflns_threshold_expression >2sigma(I)
_cod_data_source_file ol070346fsi20070212_020911.cif
_cod_data_source_block hyii147a
_cod_depositor_comments
;
The following automatic conversions were performed:

'_symmetry_cell_setting' value 'Triclinic' changed to 'triclinic'
according to /home/saulius/struct/CIF-dictionaries/cif_core.dic
dictionary named 'cif_core.dic' version 2.4.1 from 2010-06-29.

Automatic conversion script
Id: cif_fix_values 1715 2011-07-08 13:25:40Z adriana 
;
_cod_original_cell_volume 2495.7(9)
_cod_original_sg_symbol_H-M P-1
_cod_database_code 1505352

loop_
_symmetry_equiv_pos_as_xyz
'x, y, z'
'-x, -y, -z'

loop_
_atom_site_label
_atom_site_type_symbol
_atom_site_fract_x
_atom_site_fract_y
_atom_site_fract_z
_atom_site_U_iso_or_equiv
_atom_site_adp_type
_atom_site_occupancy
_atom_site_symmetry_multiplicity
_atom_site_calc_flag
_atom_site_refinement_flags
_atom_site_disorder_assembly
_atom_site_disorder_group
C1 C 0.4493(4) 0.2798(3) 0.08247(19) 0.0476(10) Uani 1 1 d . . .
C2 C 0.4950(4) 0.2841(3) 0.20690(19) 0.0449(9) Uani 1 1 d . . .
C3 C 0.5080(4) 0.2305(3) 0.2673(2) 0.0524(10) Uani 1 1 d . . .
H3 H 0.5139 0.1643 0.2629 0.063 Uiso 1.000(10) 1 calc R A 1
C4 C 0.5126(4) 0.2739(3) 0.3337(2) 0.0512(10) Uani 1 1 d . . .
H4 H 0.5213 0.2373 0.3739 0.061 Uiso 1.000(10) 1 calc R A 1
C5 C 0.5041(4) 0.3721(3) 0.33960(19) 0.0466(10) Uani 1 1 d . . .
C6 C 0.4949(4) 0.4265(3) 0.27999(19) 0.0480(10) Uani 1 1 d . . .
H6 H 0.4923 0.4937 0.2849 0.058 Uiso 1.000(10) 1 calc R A 1
C7 C 0.4894(3) 0.3842(3) 0.21223(19) 0.0419(9) Uani 1 1 d . . .
C8 C 0.4818(4) 0.4449(3) 0.14593(18) 0.0417(9) Uani 1 1 d . . .
C9 C 0.2914(4) 0.2375(3) 0.0771(2) 0.0543(10) Uani 1 1 d . . .
H9A H 0.2574 0.2526 0.1211 0.065 Uiso 1.000(10) 1 calc R A 1
H9B H 0.2594 0.2732 0.0397 0.065 Uiso 1.000(10) 1 calc R A 1
C10 C 0.2324(4) 0.1194(3) 0.0617(2) 0.0612(11) Uani 1 1 d . . .
H10C H 0.2551 0.0831 0.1016 0.073 Uiso 1.000(10) 1 calc R A 1
H10D H 0.1324 0.0965 0.0557 0.073 Uiso 1.000(10) 1 calc R A 1
C11 C 0.2894(4) 0.0904(3) -0.0046(2) 0.0588(11) Uani 1 1 d . . .
H11 H 0.2676 0.1308 -0.0430 0.071 Uiso 1 1 calc R . .
C12 C 0.4481(4) 0.1286(3) 0.0048(2) 0.0601(11) Uani 1 1 d . . .
H12C H 0.4748 0.0927 0.0439 0.072 Uiso 1.000(10) 1 calc R A 1
H12D H 0.4855 0.1120 -0.0377 0.072 Uiso 1.000(10) 1 calc R A 1
C13 C 0.5067(4) 0.2454(3) 0.0193(2) 0.0570(11) Uani 1 1 d . . .
H13C H 0.6063 0.2673 0.0268 0.068 Uiso 1.000(10) 1 calc R A 1
H13D H 0.4874 0.2808 -0.0221 0.068 Uiso 1.000(10) 1 calc R A 1
C14 C 0.2299(4) -0.0237(4) -0.0284(3) 0.0650(12) Uani 1 1 d . . .
C15 C 0.1418(6) -0.1005(4) 0.0088(3) 0.1059(19) Uani 1 1 d . . .
H15 H 0.1155 -0.0835 0.0521 0.127 Uiso 1.000(10) 1 calc R A 1
C16 C 0.0888(8) -0.2051(5) -0.0156(5) 0.133(3) Uani 1 1 d . . .
H16 H 0.0291 -0.2564 0.0116 0.159 Uiso 1.000(10) 1 calc R A 1
C17 C 0.1231(8) -0.2304(6) -0.0762(5) 0.128(3) Uani 1 1 d . . .
H17 H 0.0860 -0.2999 -0.0921 0.153 Uiso 1.000(10) 1 calc R A 1
C18 C 0.2131(8) -0.1569(6) -0.1176(4) 0.117(2) Uani 1 1 d . . .
H18 H 0.2390 -0.1759 -0.1605 0.140 Uiso 1.000(10) 1 calc R A 1
C19 C 0.2633(6) -0.0533(4) -0.0926(3) 0.0977(18) Uani 1 1 d . . .
H19 H 0.3217 -0.0020 -0.1204 0.117 Uiso 1.000(10) 1 calc R A 1
C20 C 0.3434(4) 0.4626(3) 0.13065(19) 0.0442(9) Uani 1 1 d . . .
C21 C 0.3197(4) 0.4965(3) 0.0647(2) 0.0532(10) Uani 1 1 d . . .
H21 H 0.3825 0.5019 0.0302 0.064 Uiso 1.000(10) 1 calc R A 1
C22 C 0.2040(4) 0.5228(3) 0.0487(2) 0.0646(12) Uani 1 1 d . . .
H22 H 0.1891 0.5455 0.0038 0.078 Uiso 1.000(10) 1 calc R A 1
C23 C 0.1115(4) 0.5149(4) 0.1002(2) 0.0669(12) Uani 1 1 d . . .
H23 H 0.0332 0.5318 0.0899 0.080 Uiso 1.000(10) 1 calc R A 1
C24 C 0.1339(4) 0.4827(3) 0.1661(2) 0.0652(12) Uani 1 1 d . . .
H24 H 0.0720 0.4787 0.2009 0.078 Uiso 1.000(10) 1 calc R A 1
C25 C 0.2500(4) 0.4555(3) 0.1813(2) 0.0546(11) Uani 1 1 d . . .
H25 H 0.2643 0.4324 0.2262 0.066 Uiso 1.000(10) 1 calc R A 1
C26 C 0.6009(4) 0.5511(3) 0.14914(17) 0.0434(9) Uani 1 1 d . . .
C27 C 0.5814(4) 0.6436(3) 0.16666(19) 0.0528(10) Uani 1 1 d . . .
H27 H 0.4932 0.6415 0.1762 0.063 Uiso 1.000(10) 1 calc R A 1
C28 C 0.6893(4) 0.7381(3) 0.1703(2) 0.0587(11) Uani 1 1 d . . .
H28 H 0.6738 0.7988 0.1833 0.070 Uiso 1.000(10) 1 calc R A 1
C29 C 0.8201(5) 0.7439(4) 0.1548(2) 0.0669(12) Uani 1 1 d . . .
H29 H 0.8927 0.8082 0.1555 0.080 Uiso 1.000(10) 1 calc R A 1
C30 C 0.8415(5) 0.6522(4) 0.1383(2) 0.0713(13) Uani 1 1 d . . .
H30 H 0.9297 0.6548 0.1285 0.086 Uiso 1.000(10) 1 calc R A 1
C31 C 0.7341(4) 0.5572(3) 0.1362(2) 0.0598(11) Uani 1 1 d . . .
H31 H 0.7511 0.4962 0.1260 0.072 Uiso 1.000(10) 1 calc R A 1
C32 C 0.5225(5) 0.3731(4) 0.4659(2) 0.0793(14) Uani 1 1 d . . .
H32A H 0.4513 0.3050 0.4671 0.119 Uiso 1.000(10) 1 calc R A 1
H32B H 0.5171 0.4149 0.5058 0.119 Uiso 1.000(10) 1 calc R A 1
H32C H 0.6114 0.3656 0.4676 0.119 Uiso 1.000(10) 1 calc R A 1
C1' C 0.1740(4) 0.2203(3) 0.58939(18) 0.0415(9) Uani 1 1 d . B 2
C2' C 0.3916(4) 0.2294(3) 0.64110(18) 0.0420(9) Uani 1 1 d . B 2
C3' C 0.5211(4) 0.2899(3) 0.6705(2) 0.0555(11) Uani 1 1 d . B 2
H3' H 0.5545 0.3620 0.6640 0.067 Uiso 1.000(10) 1 calc R A 1
C4' C 0.6010(4) 0.2448(4) 0.7091(2) 0.0593(11) Uani 1 1 d . B 2
H4' H 0.6873 0.2863 0.7288 0.071 Uiso 1.000(10) 1 calc R A 1
C5' C 0.5525(4) 0.1384(4) 0.7183(2) 0.0549(11) Uani 1 1 d . B 2
C6' C 0.4258(4) 0.0773(3) 0.68700(18) 0.0490(10) Uani 1 1 d . B 2
H6' H 0.3946 0.0049 0.6922 0.059 Uiso 1.000(10) 1 calc R A 1
C7' C 0.3440(3) 0.1214(3) 0.64786(17) 0.0398(9) Uani 1 1 d . B 2
C8' C 0.2099(3) 0.0532(3) 0.60814(18) 0.0396(9) Uani 1 1 d . B 2
C9' C 0.1227(4) 0.2728(3) 0.52985(19) 0.0526(10) Uani 1 1 d . B 2
H9'1 H 0.0311 0.2268 0.5129 0.063 Uiso 1.000(10) 1 calc R A 1
H9'2 H 0.1834 0.2826 0.4910 0.063 Uiso 1.000(10) 1 calc R A 1
C10' C 0.1163(4) 0.3783(3) 0.5516(2) 0.0570(11) Uani 1 1 d . B 2
H10A H 0.0771 0.4060 0.5124 0.068 Uiso 1.000(10) 1 calc R A 1
H10B H 0.2092 0.4273 0.5631 0.068 Uiso 1.000(10) 1 calc R A 1
C11' C 0.0283(4) 0.3680(3) 0.61562(19) 0.0472(10) Uani 1 1 d . B 2
H11' H -0.0637 0.3166 0.6026 0.057 Uiso 1 1 calc R B 2
C12' C 0.0897(4) 0.3223(3) 0.67554(18) 0.0453(9) Uani 1 1 d . B 2
H12A H 0.0343 0.3147 0.7164 0.054 Uiso 1.000(10) 1 calc R A 1
H12B H 0.1824 0.3704 0.6887 0.054 Uiso 1.000(10) 1 calc R A 1
C13' C 0.0956(4) 0.2164(3) 0.65503(18) 0.0446(9) Uani 1 1 d . B 2
H13A H 0.1396 0.1916 0.6939 0.054 Uiso 1.000(10) 1 calc R A 1
H13B H 0.0021 0.1665 0.6470 0.054 Uiso 1.000(10) 1 calc R A 1
C14' C 0.0093(4) 0.4697(3) 0.6351(2) 0.0497(10) Uani 1 1 d . B 2
C15' C -0.1174(4) 0.4820(3) 0.6206(2) 0.0570(11) Uani 1 1 d . B 2
H15' H -0.1906 0.4271 0.5990 0.068 Uiso 1.000(10) 1 calc R A 1
C16' C -0.1354(5) 0.5749(4) 0.6378(2) 0.0710(14) Uani 1 1 d . B 2
H16' H -0.2202 0.5821 0.6273 0.085 Uiso 1.000(10) 1 calc R A 1
C17' C -0.0306(6) 0.6554(4) 0.6699(3) 0.0793(15) Uani 1 1 d . B 2
H17' H -0.0434 0.7176 0.6815 0.095 Uiso 1.000(10) 1 calc R A 1
C18' C 0.0957(5) 0.6443(3) 0.6854(3) 0.0788(14) Uani 1 1 d . B 2
H18' H 0.1683 0.6991 0.7075 0.095 Uiso 1.000(10) 1 calc R A 1
C19' C 0.1131(4) 0.5516(3) 0.6678(2) 0.0661(12) Uani 1 1 d . B 2
H19' H 0.1980 0.5447 0.6786 0.079 Uiso 1.000(10) 1 calc R A 1
C20' C 0.0917(3) -0.0080(3) 0.65419(19) 0.0386(9) Uani 1 1 d . B 2
C21' C -0.0382(4) -0.0562(3) 0.6214(2) 0.0509(10) Uani 1 1 d . B 2
H21' H -0.0497 -0.0525 0.5726 0.061 Uiso 1.000(10) 1 calc R A 1
C22' C -0.1511(4) -0.1097(3) 0.6596(2) 0.0631(12) Uani 1 1 d . B 2
H22' H -0.2378 -0.1414 0.6367 0.076 Uiso 1.000(10) 1 calc R A 1
C23' C -0.1345(4) -0.1156(3) 0.7313(2) 0.0653(12) Uani 1 1 d . B 2
H23' H -0.2106 -0.1510 0.7572 0.078 Uiso 1.000(10) 1 calc R A 1
C24' C -0.0066(4) -0.0697(3) 0.7655(2) 0.0594(11) Uani 1 1 d . B 2
H24' H 0.0043 -0.0749 0.8142 0.071 Uiso 1.000(10) 1 calc R A 1
C25' C 0.1064(4) -0.0154(3) 0.72662(19) 0.0485(10) Uani 1 1 d . B 2
H25' H 0.1929 0.0162 0.7497 0.058 Uiso 1.000(10) 1 calc R A 1
C26' C 0.2452(3) -0.0202(3) 0.55731(18) 0.0386(9) Uani 1 1 d . B 2
C27' C 0.3059(4) 0.0168(3) 0.4945(2) 0.0552(11) Uani 1 1 d . B 2
H27' H 0.3228 0.0861 0.4825 0.066 Uiso 1.000(10) 1 calc R A 1
C28' C 0.3413(4) -0.0484(4) 0.4498(2) 0.0660(12) Uani 1 1 d . B 2
H28' H 0.3803 -0.0228 0.4074 0.079 Uiso 1.000(10) 1 calc R A 1
C29' C 0.3203(4) -0.1500(4) 0.4667(2) 0.0651(12) Uani 1 1 d . B 2
H29' H 0.3464 -0.1929 0.4366 0.078 Uiso 1.000(10) 1 calc R A 1
C30' C 0.2601(4) -0.1879(3) 0.5287(2) 0.0644(12) Uani 1 1 d . B 2
H30' H 0.2442 -0.2573 0.5403 0.077 Uiso 1.000(10) 1 calc R A 1
C31' C 0.2230(4) -0.1238(3) 0.5740(2) 0.0524(10) Uani 1 1 d . B 2
H31' H 0.1828 -0.1503 0.6159 0.063 Uiso 1.000(10) 1 calc R A 1
C32' C 0.7555(6) 0.1377(5) 0.7838(4) 0.165(3) Uani 1 1 d . B 2
H32D H 0.8176 0.1604 0.7463 0.247 Uiso 1.000(10) 1 calc R A 1
H32E H 0.7850 0.0926 0.8142 0.247 Uiso 1.000(10) 1 calc R A 1
H32F H 0.7556 0.1977 0.8106 0.247 Uiso 1.000(10) 1 calc R A 1
O1 O 0.4961(3) 0.2364(2) 0.14310(13) 0.0566(7) Uani 1 1 d . . .
O2 O 0.5091(2) 0.39035(19) 0.08626(12) 0.0473(7) Uani 1 1 d . . .
O3 O 0.5047(3) 0.4227(2) 0.40282(13) 0.0650(8) Uani 1 1 d . . .
O1' O 0.3187(2) 0.28126(19) 0.60350(13) 0.0495(7) Uani 1 1 d . B 2
O2' O 0.1630(2) 0.12012(18) 0.56175(12) 0.0430(6) Uani 1 1 d . B 2
O3' O 0.6219(3) 0.0828(3) 0.75527(17) 0.0873(11) Uani 1 1 d . B 2

loop_
_atom_site_aniso_label
_atom_site_aniso_U_11
_atom_site_aniso_U_22
_atom_site_aniso_U_33
_atom_site_aniso_U_23
_atom_site_aniso_U_13
_atom_site_aniso_U_12
C1 0.037(2) 0.053(3) 0.052(2) -0.004(2) 0.0027(18) 0.0153(19)
C2 0.038(2) 0.051(2) 0.048(2) -0.005(2) 0.0015(17) 0.0190(19)
C3 0.041(2) 0.058(3) 0.066(3) 0.007(2) -0.0012(19) 0.027(2)
C4 0.041(2) 0.063(3) 0.053(3) 0.008(2) 0.0011(18) 0.024(2)
C5 0.033(2) 0.067(3) 0.041(2) 0.000(2) 0.0022(17) 0.018(2)
C6 0.042(2) 0.057(3) 0.054(3) 0.003(2) 0.0085(18) 0.027(2)
C7 0.031(2) 0.049(2) 0.050(2) 0.0016(19) 0.0053(16) 0.0201(18)
C8 0.045(2) 0.046(2) 0.039(2) -0.0016(17) 0.0053(17) 0.0214(19)
C9 0.042(2) 0.060(3) 0.063(3) -0.001(2) 0.0070(19) 0.021(2)
C10 0.045(2) 0.060(3) 0.077(3) 0.001(2) 0.004(2) 0.016(2)
C11 0.057(3) 0.057(3) 0.064(3) -0.007(2) -0.010(2) 0.024(2)
C12 0.052(3) 0.064(3) 0.065(3) -0.009(2) 0.008(2) 0.021(2)
C13 0.047(3) 0.059(3) 0.063(3) -0.013(2) 0.007(2) 0.015(2)
C14 0.051(3) 0.059(3) 0.087(3) -0.008(3) -0.012(2) 0.025(2)
C15 0.100(5) 0.068(4) 0.139(5) -0.005(4) 0.005(4) 0.016(3)
C16 0.121(6) 0.072(5) 0.181(8) 0.000(5) 0.001(6) 0.006(4)
C17 0.091(5) 0.074(5) 0.195(9) -0.022(6) -0.052(6) 0.009(4)
C18 0.114(5) 0.106(5) 0.138(6) -0.050(5) -0.055(5) 0.056(4)
C19 0.127(5) 0.081(4) 0.089(4) -0.027(3) -0.044(4) 0.049(4)
C20 0.037(2) 0.051(2) 0.049(2) 0.0021(19) 0.0052(18) 0.0212(19)
C21 0.045(2) 0.072(3) 0.047(2) 0.002(2) 0.0044(18) 0.027(2)
C22 0.058(3) 0.078(3) 0.064(3) 0.009(2) -0.004(2) 0.032(2)
C23 0.051(3) 0.084(3) 0.076(3) 0.000(3) -0.005(2) 0.037(2)
C24 0.050(3) 0.090(3) 0.067(3) -0.002(3) 0.012(2) 0.038(2)
C25 0.048(2) 0.073(3) 0.053(2) 0.003(2) 0.008(2) 0.032(2)
C26 0.045(2) 0.054(2) 0.036(2) -0.0021(18) 0.0026(17) 0.024(2)
C27 0.054(3) 0.057(3) 0.051(2) -0.003(2) 0.0020(19) 0.025(2)
C28 0.062(3) 0.050(3) 0.064(3) -0.004(2) -0.003(2) 0.022(2)
C29 0.062(3) 0.065(3) 0.062(3) -0.002(2) -0.003(2) 0.008(2)
C30 0.048(3) 0.080(4) 0.078(3) -0.014(3) 0.009(2) 0.012(3)
C31 0.049(3) 0.061(3) 0.070(3) -0.010(2) 0.011(2) 0.019(2)
C32 0.100(4) 0.103(4) 0.050(3) 0.008(3) 0.013(2) 0.053(3)
C1' 0.043(2) 0.042(2) 0.042(2) 0.0010(18) 0.0057(17) 0.0174(19)
C2' 0.037(2) 0.047(2) 0.047(2) -0.0071(18) 0.0070(17) 0.021(2)
C3' 0.037(2) 0.057(3) 0.072(3) -0.014(2) 0.006(2) 0.016(2)
C4' 0.034(2) 0.077(3) 0.062(3) -0.022(2) -0.003(2) 0.015(2)
C5' 0.037(2) 0.072(3) 0.059(3) -0.003(2) -0.0030(19) 0.023(2)
C6' 0.040(2) 0.059(3) 0.052(2) -0.001(2) -0.0019(18) 0.022(2)
C7' 0.033(2) 0.054(3) 0.037(2) -0.0025(18) 0.0079(16) 0.0205(19)
C8' 0.038(2) 0.045(2) 0.042(2) 0.0010(17) -0.0002(17) 0.0213(18)
C9' 0.060(3) 0.067(3) 0.046(2) 0.004(2) 0.0080(19) 0.040(2)
C10' 0.070(3) 0.065(3) 0.052(2) 0.011(2) 0.011(2) 0.042(2)
C11' 0.042(2) 0.056(3) 0.052(2) 0.0017(19) 0.0051(18) 0.028(2)
C12' 0.047(2) 0.047(2) 0.048(2) 0.0014(18) 0.0090(18) 0.0231(19)
C13' 0.042(2) 0.051(2) 0.048(2) 0.0039(18) 0.0066(18) 0.0255(19)
C14' 0.044(2) 0.051(3) 0.061(2) 0.006(2) 0.0126(19) 0.024(2)
C15' 0.050(3) 0.076(3) 0.058(3) 0.011(2) 0.009(2) 0.037(2)
C16' 0.073(3) 0.092(4) 0.077(3) 0.024(3) 0.028(3) 0.062(3)
C17' 0.095(4) 0.066(3) 0.099(4) 0.019(3) 0.042(3) 0.051(3)
C18' 0.076(4) 0.046(3) 0.115(4) 0.000(3) 0.024(3) 0.020(3)
C19' 0.047(3) 0.054(3) 0.103(4) -0.001(3) 0.015(2) 0.023(2)
C20' 0.030(2) 0.040(2) 0.051(2) -0.0031(17) 0.0043(16) 0.0179(17)
C21' 0.039(2) 0.060(3) 0.053(2) -0.001(2) 0.0000(19) 0.017(2)
C22' 0.033(2) 0.075(3) 0.075(3) 0.012(2) 0.004(2) 0.012(2)
C23' 0.041(3) 0.077(3) 0.078(3) 0.017(3) 0.018(2) 0.019(2)
C24' 0.056(3) 0.076(3) 0.050(2) 0.006(2) 0.008(2) 0.028(2)
C25' 0.039(2) 0.058(3) 0.049(2) 0.0037(19) 0.0035(18) 0.017(2)
C26' 0.0260(19) 0.046(2) 0.046(2) -0.0071(18) -0.0079(16) 0.0172(17)
C27' 0.052(3) 0.066(3) 0.056(3) 0.000(2) 0.008(2) 0.031(2)
C28' 0.063(3) 0.088(4) 0.062(3) -0.006(3) 0.012(2) 0.044(3)
C29' 0.052(3) 0.083(4) 0.073(3) -0.026(3) -0.004(2) 0.042(3)
C30' 0.053(3) 0.059(3) 0.090(3) -0.019(3) -0.007(3) 0.033(2)
C31' 0.048(2) 0.058(3) 0.058(2) -0.001(2) 0.0084(19) 0.027(2)
C32' 0.080(5) 0.158(7) 0.235(8) 0.019(6) -0.085(5) 0.027(4)
O1 0.0620(18) 0.0628(18) 0.0549(17) -0.0065(14) -0.0044(13) 0.0356(15)
O2 0.0431(15) 0.0523(17) 0.0494(15) -0.0037(12) 0.0101(12) 0.0195(13)
O3 0.077(2) 0.086(2) 0.0440(17) 0.0054(15) 0.0057(14) 0.0427(17)
O1' 0.0374(15) 0.0479(15) 0.0670(17) 0.0058(13) 0.0104(12) 0.0187(13)
O2' 0.0399(14) 0.0486(15) 0.0454(14) -0.0032(12) -0.0004(11) 0.0222(12)
O3' 0.0524(19) 0.109(3) 0.104(3) 0.008(2) -0.0254(17) 0.0364(19)

loop_
_atom_type_symbol
_atom_type_description
_atom_type_scat_dispersion_real
_atom_type_scat_dispersion_imag
_atom_type_scat_source
C C 0.0033 0.0016 'International Tables Vol C Tables 4.2.6.8 and 6.1.1.4'
H H 0.0000 0.0000 'International Tables Vol C Tables 4.2.6.8 and 6.1.1.4'
O O 0.0106 0.0060 'International Tables Vol C Tables 4.2.6.8 and 6.1.1.4'

loop_
_geom_angle_atom_site_label_1
_geom_angle_atom_site_label_2
_geom_angle_atom_site_label_3
_geom_angle
O2 C1 O1 109.7(3)
O2 C1 C13 106.2(3)
O1 C1 C13 106.4(3)
O2 C1 C9 114.0(3)
O1 C1 C9 109.1(3)
C13 C1 C9 111.1(3)
O1 C2 C3 117.1(3)
O1 C2 C7 122.5(3)
C3 C2 C7 120.3(3)
C4 C3 C2 121.2(4)
C4 C3 H3 119.4
C2 C3 H3 119.4
C5 C4 C3 118.9(4)
C5 C4 H4 120.5
C3 C4 H4 120.5
C6 C5 C4 120.0(4)
C6 C5 O3 115.6(4)
C4 C5 O3 124.4(3)
C5 C6 C7 122.1(4)
C5 C6 H6 118.9
C7 C6 H6 118.9
C2 C7 C6 117.3(3)
C2 C7 C8 120.3(3)
C6 C7 C8 122.3(3)
O2 C8 C7 108.4(3)
O2 C8 C26 104.2(3)
C7 C8 C26 109.8(3)
O2 C8 C20 109.2(3)
C7 C8 C20 115.5(3)
C26 C8 C20 109.3(3)
C10 C9 C1 111.9(3)
C10 C9 H9A 109.2
C1 C9 H9A 109.2
C10 C9 H9B 109.2
C1 C9 H9B 109.2
H9A C9 H9B 107.9
C11 C10 C9 111.5(3)
C11 C10 H10C 109.3
C9 C10 H10C 109.3
C11 C10 H10D 109.3
C9 C10 H10D 109.3
H10C C10 H10D 108.0
C14 C11 C10 116.3(4)
C14 C11 C12 111.1(3)
C10 C11 C12 109.1(3)
C14 C11 H11 106.6
C10 C11 H11 106.6
C12 C11 H11 106.6
C13 C12 C11 110.3(3)
C13 C12 H12C 109.6
C11 C12 H12C 109.6
C13 C12 H12D 109.6
C11 C12 H12D 109.6
H12C C12 H12D 108.1
C1 C13 C12 113.6(3)
C1 C13 H13C 108.8
C12 C13 H13C 108.8
C1 C13 H13D 108.8
C12 C13 H13D 108.8
H13C C13 H13D 107.7
C15 C14 C19 116.4(5)
C15 C14 C11 124.1(5)
C19 C14 C11 119.5(5)
C14 C15 C16 122.1(6)
C14 C15 H15 118.9
C16 C15 H15 118.9
C17 C16 C15 119.9(8)
C17 C16 H16 120.1
C15 C16 H16 120.1
C16 C17 C18 121.9(8)
C16 C17 H17 119.1
C18 C17 H17 119.1
C17 C18 C19 117.1(7)
C17 C18 H18 121.4
C19 C18 H18 121.4
C14 C19 C18 122.6(6)
C14 C19 H19 118.7
C18 C19 H19 118.7
C21 C20 C25 118.6(4)
C21 C20 C8 117.7(3)
C25 C20 C8 123.3(3)
C20 C21 C22 121.4(4)
C20 C21 H21 119.3
C22 C21 H21 119.3
C23 C22 C21 119.0(4)
C23 C22 H22 120.5
C21 C22 H22 120.5
C24 C23 C22 120.5(4)
C24 C23 H23 119.8
C22 C23 H23 119.8
C23 C24 C25 119.9(4)
C23 C24 H24 120.1
C25 C24 H24 120.1
C20 C25 C24 120.6(4)
C20 C25 H25 119.7
C24 C25 H25 119.7
C31 C26 C27 117.6(4)
C31 C26 C8 120.4(3)
C27 C26 C8 122.0(3)
C28 C27 C26 121.5(4)
C28 C27 H27 119.3
C26 C27 H27 119.3
C27 C28 C29 120.5(4)
C27 C28 H28 119.8
C29 C28 H28 119.8
C28 C29 C30 118.6(4)
C28 C29 H29 120.7
C30 C29 H29 120.7
C31 C30 C29 120.9(4)
C31 C30 H30 119.5
C29 C30 H30 119.5
C30 C31 C26 120.8(4)
C30 C31 H31 119.6
C26 C31 H31 119.6
O3 C32 H32A 109.5
O3 C32 H32B 109.5
O3 C32 H32C 109.5
O2' C1' O1' 108.2(3)
O2' C1' C13' 114.4(3)
O1' C1' C13' 110.1(3)
O2' C1' C9' 105.6(3)
O1' C1' C9' 106.9(3)
C13' C1' C9' 111.4(3)
O1' C2' C7' 123.2(3)
O1' C2' C3' 117.0(3)
C7' C2' C3' 119.7(3)
C4' C3' C2' 121.0(4)
C4' C3' H3' 119.5
C2' C3' H3' 119.5
C5' C4' C3' 119.7(4)
C5' C4' H4' 120.2
C3' C4' H4' 120.2
C4' C5' C6' 119.5(4)
C4' C5' O3' 125.8(4)
C6' C5' O3' 114.6(4)
C5' C6' C7' 121.5(4)
C5' C6' H6' 119.2
C7' C6' H6' 119.2
C2' C7' C6' 118.4(3)
C2' C7' C8' 119.9(3)
C6' C7' C8' 121.4(3)
O2' C8' C7' 108.3(3)
O2' C8' C20' 108.9(3)
C7' C8' C20' 115.9(3)
O2' C8' C26' 104.1(3)
C7' C8' C26' 107.8(3)
C20' C8' C26' 111.3(3)
C1' C9' C10' 113.1(3)
C1' C9' H9'1 109.0
C10' C9' H9'1 109.0
C1' C9' H9'2 109.0
C10' C9' H9'2 109.0
H9'1 C9' H9'2 107.8
C9' C10' C11' 111.0(3)
C9' C10' H10A 109.4
C11' C10' H10A 109.4
C9' C10' H10B 109.4
C11' C10' H10B 109.4
H10A C10' H10B 108.0
C14' C11' C12' 113.9(3)
C14' C11' C10' 112.6(3)
C12' C11' C10' 108.4(3)
C14' C11' H11' 107.2
C12' C11' H11' 107.2
C10' C11' H11' 107.2
C11' C12' C13' 111.7(3)
C11' C12' H12A 109.3
C13' C12' H12A 109.3
C11' C12' H12B 109.3
C13' C12' H12B 109.3
H12A C12' H12B 107.9
C1' C13' C12' 112.6(3)
C1' C13' H13A 109.1
C12' C13' H13A 109.1
C1' C13' H13B 109.1
C12' C13' H13B 109.1
H13A C13' H13B 107.8
C19' C14' C15' 117.7(4)
C19' C14' C11' 122.0(4)
C15' C14' C11' 120.3(4)
C16' C15' C14' 120.7(4)
C16' C15' H15' 119.6
C14' C15' H15' 119.6
C17' C16' C15' 120.6(4)
C17' C16' H16' 119.7
C15' C16' H16' 119.7
C16' C17' C18' 119.4(4)
C16' C17' H17' 120.3
C18' C17' H17' 120.3
C19' C18' C17' 119.6(5)
C19' C18' H18' 120.2
C17' C18' H18' 120.2
C14' C19' C18' 121.9(4)
C14' C19' H19' 119.1
C18' C19' H19' 119.1
C25' C20' C21' 118.2(3)
C25' C20' C8' 123.9(3)
C21' C20' C8' 117.9(3)
C22' C21' C20' 121.4(4)
C22' C21' H21' 119.3
C20' C21' H21' 119.3
C23' C22' C21' 119.5(4)
C23' C22' H22' 120.3
C21' C22' H22' 120.3
C22' C23' C24' 120.7(4)
C22' C23' H23' 119.7
C24' C23' H23' 119.7
C23' C24' C25' 119.4(4)
C23' C24' H24' 120.3
C25' C24' H24' 120.3
C20' C25' C24' 120.8(4)
C20' C25' H25' 119.6
C24' C25' H25' 119.6
C27' C26' C31' 118.2(3)
C27' C26' C8' 120.5(3)
C31' C26' C8' 121.3(3)
C28' C27' C26' 120.5(4)
C28' C27' H27' 119.8
C26' C27' H27' 119.8
C29' C28' C27' 121.1(4)
C29' C28' H28' 119.4
C27' C28' H28' 119.4
C28' C29' C30' 119.2(4)
C28' C29' H29' 120.4
C30' C29' H29' 120.4
C29' C30' C31' 120.5(4)
C29' C30' H30' 119.8
C31' C30' H30' 119.8
C30' C31' C26' 120.6(4)
C30' C31' H31' 119.7
C26' C31' H31' 119.7
O3' C32' H32D 109.5
O3' C32' H32E 109.5
O3' C32' H32F 109.5
C2 O1 C1 115.8(3)
C1 O2 C8 118.5(3)
C5 O3 C32 117.9(3)
C2' O1' C1' 114.4(3)
C1' O2' C8' 117.3(2)
C5' O3' C32' 118.3(4)

loop_
_geom_bond_atom_site_label_1
_geom_bond_atom_site_label_2
_geom_bond_distance
C1 O2 1.411(4)
C1 O1 1.435(4)
C1 C13 1.506(5)
C1 C9 1.527(5)
C2 O1 1.372(4)
C2 C3 1.386(5)
C2 C7 1.390(5)
C3 C4 1.379(5)
C3 H3 0.9300
C4 C5 1.377(5)
C4 H4 0.9300
C5 C6 1.371(5)
C5 O3 1.377(4)
C6 C7 1.394(5)
C6 H6 0.9300
C7 C8 1.521(5)
C8 O2 1.443(4)
C8 C26 1.531(5)
C8 C20 1.549(5)
C9 C10 1.527(5)
C9 H9A 0.9700
C9 H9B 0.9700
C10 C11 1.521(5)
C10 H10C 0.9700
C10 H10D 0.9700
C11 C14 1.514(6)
C11 C12 1.538(5)
C11 H11 0.9800
C12 C13 1.507(5)
C12 H12C 0.9700
C12 H12D 0.9700
C13 H13C 0.9700
C13 H13D 0.9700
C14 C15 1.349(7)
C14 C19 1.377(7)
C15 C16 1.400(8)
C15 H15 0.9300
C16 C17 1.299(9)
C16 H16 0.9300
C17 C18 1.381(9)
C17 H17 0.9300
C18 C19 1.392(7)
C18 H18 0.9300
C19 H19 0.9300
C20 C21 1.374(5)
C20 C25 1.376(5)
C21 C22 1.388(5)
C21 H21 0.9300
C22 C23 1.381(6)
C22 H22 0.9300
C23 C24 1.361(6)
C23 H23 0.9300
C24 C25 1.396(5)
C24 H24 0.9300
C25 H25 0.9300
C26 C31 1.386(5)
C26 C27 1.387(5)
C27 C28 1.373(5)
C27 H27 0.9300
C28 C29 1.376(6)
C28 H28 0.9300
C29 C30 1.380(6)
C29 H29 0.9300
C30 C31 1.374(6)
C30 H30 0.9300
C31 H31 0.9300
C32 O3 1.411(5)
C32 H32A 0.9600
C32 H32B 0.9600
C32 H32C 0.9600
C1' O2' 1.424(4)
C1' O1' 1.443(4)
C1' C13' 1.509(5)
C1' C9' 1.511(5)
C2' O1' 1.381(4)
C2' C7' 1.385(5)
C2' C3' 1.387(5)
C3' C4' 1.380(6)
C3' H3' 0.9300
C4' C5' 1.370(6)
C4' H4' 0.9300
C5' C6' 1.382(5)
C5' O3' 1.387(5)
C6' C7' 1.391(5)
C6' H6' 0.9300
C7' C8' 1.528(5)
C8' O2' 1.455(4)
C8' C20' 1.531(5)
C8' C26' 1.532(5)
C9' C10' 1.519(5)
C9' H9'1 0.9700
C9' H9'2 0.9700
C10' C11' 1.531(5)
C10' H10A 0.9700
C10' H10B 0.9700
C11' C14' 1.514(5)
C11' C12' 1.515(5)
C11' H11' 0.9800
C12' C13' 1.516(5)
C12' H12A 0.9700
C12' H12B 0.9700
C13' H13A 0.9700
C13' H13B 0.9700
C14' C19' 1.364(5)
C14' C15' 1.394(5)
C15' C16' 1.383(6)
C15' H15' 0.9300
C16' C17' 1.355(6)
C16' H16' 0.9300
C17' C18' 1.387(6)
C17' H17' 0.9300
C18' C19' 1.379(6)
C18' H18' 0.9300
C19' H19' 0.9300
C20' C25' 1.381(5)
C20' C21' 1.383(5)
C21' C22' 1.381(5)
C21' H21' 0.9300
C22' C23' 1.368(6)
C22' H22' 0.9300
C23' C24' 1.374(6)
C23' H23' 0.9300
C24' C25' 1.392(5)
C24' H24' 0.9300
C25' H25' 0.9300
C26' C27' 1.385(5)
C26' C31' 1.388(5)
C27' C28' 1.377(5)
C27' H27' 0.9300
C28' C29' 1.364(6)
C28' H28' 0.9300
C29' C30' 1.373(6)
C29' H29' 0.9300
C30' C31' 1.383(5)
C30' H30' 0.9300
C31' H31' 0.9300
C32' O3' 1.398(6)
C32' H32D 0.9600
C32' H32E 0.9600
C32' H32F 0.9600

loop_
_geom_torsion_atom_site_label_1
_geom_torsion_atom_site_label_2
_geom_torsion_atom_site_label_3
_geom_torsion_atom_site_label_4
_geom_torsion
O1 C2 C3 C4 177.8(3)
C7 C2 C3 C4 1.5(6)
C2 C3 C4 C5 -0.1(6)
C3 C4 C5 C6 -1.7(6)
C3 C4 C5 O3 178.6(3)
C4 C5 C6 C7 2.1(6)
O3 C5 C6 C7 -178.2(3)
O1 C2 C7 C6 -177.2(3)
C3 C2 C7 C6 -1.1(5)
O1 C2 C7 C8 1.1(5)
C3 C2 C7 C8 177.1(3)
C5 C6 C7 C2 -0.6(5)
C5 C6 C7 C8 -178.9(3)
C2 C7 C8 O2 -11.1(4)
C6 C7 C8 O2 167.1(3)
C2 C7 C8 C26 -124.2(3)
C6 C7 C8 C26 53.9(4)
C2 C7 C8 C20 111.7(4)
C6 C7 C8 C20 -70.1(4)
O2 C1 C9 C10 171.2(3)
O1 C1 C9 C10 -65.9(4)
C13 C1 C9 C10 51.1(5)
C1 C9 C10 C11 -55.4(4)
C9 C10 C11 C14 -175.4(3)
C9 C10 C11 C12 58.0(4)
C14 C11 C12 C13 172.6(4)
C10 C11 C12 C13 -57.8(4)
O2 C1 C13 C12 -177.2(3)
O1 C1 C13 C12 66.0(4)
C9 C1 C13 C12 -52.6(5)
C11 C12 C13 C1 56.4(5)
C10 C11 C14 C15 -6.7(6)
C12 C11 C14 C15 118.8(5)
C10 C11 C14 C19 171.7(4)
C12 C11 C14 C19 -62.7(5)
C19 C14 C15 C16 1.1(8)
C11 C14 C15 C16 179.6(5)
C14 C15 C16 C17 -0.8(11)
C15 C16 C17 C18 1.0(12)
C16 C17 C18 C19 -1.7(11)
C15 C14 C19 C18 -1.8(8)
C11 C14 C19 C18 179.6(4)
C17 C18 C19 C14 2.1(8)
O2 C8 C20 C21 -44.1(4)
C7 C8 C20 C21 -166.4(3)
C26 C8 C20 C21 69.3(4)
O2 C8 C20 C25 142.2(4)
C7 C8 C20 C25 19.8(5)
C26 C8 C20 C25 -104.5(4)
C25 C20 C21 C22 -0.3(6)
C8 C20 C21 C22 -174.4(4)
C20 C21 C22 C23 0.2(6)
C21 C22 C23 C24 0.6(7)
C22 C23 C24 C25 -1.2(7)
C21 C20 C25 C24 -0.3(6)
C8 C20 C25 C24 173.4(4)
C23 C24 C25 C20 1.0(7)
O2 C8 C26 C31 -39.7(4)
C7 C8 C26 C31 76.2(4)
C20 C8 C26 C31 -156.2(3)
O2 C8 C26 C27 142.1(3)
C7 C8 C26 C27 -102.1(4)
C20 C8 C26 C27 25.5(4)
C31 C26 C27 C28 0.8(5)
C8 C26 C27 C28 179.1(3)
C26 C27 C28 C29 1.5(6)
C27 C28 C29 C30 -2.4(6)
C28 C29 C30 C31 1.0(7)
C29 C30 C31 C26 1.4(7)
C27 C26 C31 C30 -2.3(6)
C8 C26 C31 C30 179.4(4)
O1' C2' C3' C4' 179.7(3)
C7' C2' C3' C4' -2.9(5)
C2' C3' C4' C5' 0.5(6)
C3' C4' C5' C6' 1.8(6)
C3' C4' C5' O3' 179.5(4)
C4' C5' C6' C7' -1.8(6)
O3' C5' C6' C7' -179.8(3)
O1' C2' C7' C6' -180.0(3)
C3' C2' C7' C6' 2.8(5)
O1' C2' C7' C8' 4.7(5)
C3' C2' C7' C8' -172.5(3)
C5' C6' C7' C2' -0.5(5)
C5' C6' C7' C8' 174.8(3)
C2' C7' C8' O2' 6.3(4)
C6' C7' C8' O2' -168.9(3)
C2' C7' C8' C20' -116.3(3)
C6' C7' C8' C20' 68.5(4)
C2' C7' C8' C26' 118.3(3)
C6' C7' C8' C26' -56.9(4)
O2' C1' C9' C10' 175.5(3)
O1' C1' C9' C10' -69.4(4)
C13' C1' C9' C10' 50.8(4)
C1' C9' C10' C11' -55.4(4)
C9' C10' C11' C14' -175.1(3)
C9' C10' C11' C12' 57.8(4)
C14' C11' C12' C13' 175.3(3)
C10' C11' C12' C13' -58.4(4)
O2' C1' C13' C12' -170.3(3)
O1' C1' C13' C12' 67.7(4)
C9' C1' C13' C12' -50.7(4)
C11' C12' C13' C1' 56.0(4)
C12' C11' C14' C19' 49.7(5)
C10' C11' C14' C19' -74.3(5)
C12' C11' C14' C15' -129.7(4)
C10' C11' C14' C15' 106.3(4)
C19' C14' C15' C16' 1.0(6)
C11' C14' C15' C16' -179.6(4)
C14' C15' C16' C17' -0.7(6)
C15' C16' C17' C18' 0.1(7)
C16' C17' C18' C19' 0.1(7)
C15' C14' C19' C18' -0.8(6)
C11' C14' C19' C18' 179.8(4)
C17' C18' C19' C14' 0.3(7)
O2' C8' C20' C25' -131.3(3)
C7' C8' C20' C25' -9.1(5)
C26' C8' C20' C25' 114.5(4)
O2' C8' C20' C21' 46.8(4)
C7' C8' C20' C21' 169.1(3)
C26' C8' C20' C21' -67.3(4)
C25' C20' C21' C22' 0.6(6)
C8' C20' C21' C22' -177.6(3)
C20' C21' C22' C23' -0.2(6)
C21' C22' C23' C24' -0.6(7)
C22' C23' C24' C25' 1.0(7)
C21' C20' C25' C24' -0.2(6)
C8' C20' C25' C24' 177.9(3)
C23' C24' C25' C20' -0.6(6)
O2' C8' C26' C27' 37.5(4)
C7' C8' C26' C27' -77.3(4)
C20' C8' C26' C27' 154.6(3)
O2' C8' C26' C31' -145.3(3)
C7' C8' C26' C31' 99.9(4)
C20' C8' C26' C31' -28.2(4)
C31' C26' C27' C28' 0.7(5)
C8' C26' C27' C28' 178.1(3)
C26' C27' C28' C29' -1.3(6)
C27' C28' C29' C30' 1.3(7)
C28' C29' C30' C31' -0.9(6)
C29' C30' C31' C26' 0.4(6)
C27' C26' C31' C30' -0.3(5)
C8' C26' C31' C30' -177.6(3)
C3 C2 O1 C1 165.4(3)
C7 C2 O1 C1 -18.4(5)
O2 C1 O1 C2 45.1(4)
C13 C1 O1 C2 159.6(3)
C9 C1 O1 C2 -80.5(4)
O1 C1 O2 C8 -60.0(4)
C13 C1 O2 C8 -174.7(3)
C9 C1 O2 C8 62.6(4)
C7 C8 O2 C1 41.6(4)
C26 C8 O2 C1 158.4(3)
C20 C8 O2 C1 -84.9(3)
C6 C5 O3 C32 -176.2(4)
C4 C5 O3 C32 3.6(6)
C7' C2' O1' C1' 17.4(4)
C3' C2' O1' C1' -165.4(3)
O2' C1' O1' C2' -48.7(3)
C13' C1' O1' C2' 76.9(3)
C9' C1' O1' C2' -162.0(3)
O1' C1' O2' C8' 64.2(3)
C13' C1' O2' C8' -58.8(4)
C9' C1' O2' C8' 178.3(3)
C7' C8' O2' C1' -41.5(4)
C20' C8' O2' C1' 85.3(3)
C26' C8' O2' C1' -155.9(3)
C4' C5' O3' C32' -2.7(7)
C6' C5' O3' C32' 175.0(5)

loop_
_cod_related_entry_id
_cod_related_entry_database
_cod_related_entry_code
1 ChemSpider 17284418
